data_7112347
loop_
_publ_author_name
'Ferguson, Alan'
'Squire, Marie A.'
'Siretanu, Diana'
'Mitcov, Dmitri'
'Mathoni\`ere, Corine'
'Cl\'erac, Rodolphe'
'Kruger, Paul E.'

_publ_section_title
;
 A face-capped [Fe~4~L~4~]^8+^ spin crossover tetrahedral cage.
;
_journal_coden_ASTM CHCOFS
_journal_issue 16
_journal_name_full
;
 Chemical Communications (Cambridge, United Kingdom)
;
_journal_page_first 1597
_journal_page_last 1599
_journal_paper_doi 10.1039/c3cc00012e
_journal_volume 49
_journal_year 2013
_chemical_formula_sum 'C184 H162 B8 F32 Fe4 N62 O12'
_chemical_formula_weight 4351.64
_space_group_IT_number 15
_space_group_name_Hall '-C 2yc'
_symmetry_cell_setting monoclinic
_symmetry_space_group_name_Hall '-C 2yc'
_symmetry_space_group_name_H-M 'C 1 2/c 1'
_atom_sites_solution_hydrogens geom
_atom_sites_solution_primary direct
_atom_sites_solution_secondary difmap
_audit_creation_method SHELXL-97
_cell_angle_alpha 90.00
_cell_angle_beta 123.814(9)
_cell_angle_gamma 90.00
_cell_formula_units_Z 4
_cell_length_a 46.2462(8)
_cell_length_b 15.5937(3)
_cell_length_c 37.854(3)
_cell_measurement_reflns_used 59205
_cell_measurement_temperature 153(2)
_cell_measurement_theta_max 72.02
_cell_measurement_theta_min 6.52
_cell_volume 22681(3)
_computing_cell_refinement 'FSProcess in Process-Auto (Rigaku, 1998)'
_computing_data_collection 'CrystalClear (Rigaku, 2005)'
_computing_data_reduction 'FSProcess in Process-Auto (Rigaku, 1998)'
_computing_molecular_graphics
;
O. V. Dolomanov, L. J. Bourhis, R. J. Gildea, J. A. K. Howard and H. Puschmann,
OLEX2: a complete structure solution, refinement and analysis program.
J. Appl. Cryst. (2009). 42, 339-341.
;
_computing_publication_material
;
O. V. Dolomanov, L. J. Bourhis, R. J. Gildea, J. A. K. Howard and H. Puschmann,
OLEX2: a complete structure solution, refinement and analysis program.
J. Appl. Cryst. (2009). 42, 339-341.
;
_computing_structure_refinement 'SHELXL-97 (Sheldrick, 2008)'
_computing_structure_solution 'SHELXS-97 (Sheldrick, 2008)'
_diffrn_ambient_temperature 153(2)
_diffrn_detector_area_resol_mean 10
_diffrn_measured_fraction_theta_full 0.993
_diffrn_measured_fraction_theta_max 0.993
_diffrn_measurement_device_type 'Rigaku Spider'
_diffrn_measurement_method \w-scans
_diffrn_radiation_monochromator 'Rigaku VariMax-HF Confocal Optical System'
_diffrn_radiation_source 'Rigaku MM007 rotating anode'
_diffrn_radiation_type CuK\a
_diffrn_radiation_wavelength 1.54178
_diffrn_reflns_av_R_equivalents 0.1007
_diffrn_reflns_av_sigmaI/netI 0.0797
_diffrn_reflns_limit_h_max 54
_diffrn_reflns_limit_h_min -54
_diffrn_reflns_limit_k_max 18
_diffrn_reflns_limit_k_min -17
_diffrn_reflns_limit_l_max 44
_diffrn_reflns_limit_l_min -44
_diffrn_reflns_number 100797
_diffrn_reflns_theta_full 65.08
_diffrn_reflns_theta_max 65.08
_diffrn_reflns_theta_min 6.52
_exptl_absorpt_coefficient_mu 2.809
_exptl_absorpt_correction_T_max 1.000000
_exptl_absorpt_correction_T_min 0.424823
_exptl_absorpt_correction_type multi-scan
_exptl_absorpt_process_details '(ABSCOR; Higashi, 1995)'
_exptl_crystal_colour red
_exptl_crystal_density_diffrn 1.274
_exptl_crystal_density_method 'not measured'
_exptl_crystal_description rod
_exptl_crystal_F_000 8912
_exptl_crystal_size_max 0.21
_exptl_crystal_size_mid 0.18
_exptl_crystal_size_min 0.08
_platon_squeeze_details
;
;
_refine_diff_density_max 1.731
_refine_diff_density_min -0.853
_refine_diff_density_rms 0.126
_refine_ls_extinction_coef 0.00018(4)
_refine_ls_extinction_expression Fc^*^=kFc[1+0.001xFc^2^\l^3^/sin(2\q)]^-1/4^
_refine_ls_extinction_method SHELXL
_refine_ls_goodness_of_fit_ref 1.600
_refine_ls_hydrogen_treatment constr
_refine_ls_matrix_type full
_refine_ls_number_parameters 1140
_refine_ls_number_reflns 19209
_refine_ls_number_restraints 70
_refine_ls_restrained_S_all 1.651
_refine_ls_R_factor_all 0.1571
_refine_ls_R_factor_gt 0.1416
_refine_ls_shift/su_max 0.033
_refine_ls_shift/su_mean 0.005
_refine_ls_structure_factor_coef Fsqd
_refine_ls_weighting_details 'calc w=1/[\s^2^(Fo^2^)+(0.2000P)^2^+0.0000P] where P=(Fo^2^+2Fc^2^)/3'
_refine_ls_weighting_scheme calc
_refine_ls_wR_factor_gt 0.4086
_refine_ls_wR_factor_ref 0.4335
_reflns_number_gt 13408
_reflns_number_total 19209
_reflns_threshold_expression >2sigma(I)
_cod_duplicate_entry 7108858
_cod_data_source_file c3cc00012e.txt
_cod_data_source_block awf-500-sr
_cod_original_sg_symbol_H-M C2/c
_cod_database_code 7112347

loop_
_symmetry_equiv_pos_as_xyz
'x, y, z'
'-x, y, -z+1/2'
'x+1/2, y+1/2, z'
'-x+1/2, y+1/2, -z+1/2'
'-x, -y, -z'
'x, -y, z-1/2'
'-x+1/2, -y+1/2, -z'
'x+1/2, -y+1/2, z-1/2'

loop_
_atom_site_label
_atom_site_type_symbol
_atom_site_fract_x
_atom_site_fract_y
_atom_site_fract_z
_atom_site_U_iso_or_equiv
_atom_site_adp_type
_atom_site_occupancy
_atom_site_symmetry_multiplicity
_atom_site_calc_flag
_atom_site_refinement_flags
_atom_site_disorder_assembly
_atom_site_disorder_group
Fe1 Fe 0.37095(2) 0.88272(6) 0.52909(3) 0.0515(4) Uani 1 1 d . . .
Fe2 Fe 0.37299(3) 0.24572(6) 0.80141(4) 0.0600(4) Uani 1 1 d . . .
O63 O 0.37840(11) 0.4425(3) 0.63947(14) 0.0591(11) Uani 1 1 d . . .
O36 O 0.62088(11) 0.6727(3) 0.80302(14) 0.0601(11) Uani 1 1 d . . .
N17 N 0.34815(13) 0.7866(3) 0.53927(16) 0.0525(12) Uani 1 1 d . . .
O29 O 0.52969(11) 0.8540(3) 0.73042(14) 0.0626(12) Uani 1 1 d . . .
N22 N 0.39774(13) 0.9342(3) 0.58781(16) 0.0529(12) Uani 1 1 d . . .
O60 O 0.47054(12) 0.2645(2) 0.68769(15) 0.0604(11) Uani 1 1 d . . .
O40 O 0.54506(13) 0.6414(3) 0.66039(15) 0.0666(12) Uani 1 1 d . . .
N15 N 0.33899(13) 0.8429(3) 0.47044(17) 0.0570(13) Uani 1 1 d . . .
N45 N 0.41139(13) 0.8153(3) 0.53803(16) 0.0534(12) Uani 1 1 d . . .
O53 O 0.45110(12) 0.4788(3) 0.59643(15) 0.0630(12) Uani 1 1 d . . .
N6 N 0.33667(17) 0.9683(5) 0.5213(2) 0.0905(11) Uani 1 1 d D . .
C7 C 0.3503(2) 1.0220(6) 0.5543(3) 0.0905(11) Uani 1 1 d D . .
N8 N 0.32810(17) 1.0874(5) 0.5428(2) 0.0905(11) Uani 1 1 d D . .
H8 H 0.3313 1.1318 0.5589 0.109 Uiso 1 1 calc R . .
C9 C 0.3000(2) 1.0756(6) 0.5029(3) 0.0905(11) Uani 1 1 d D . .
H9 H 0.2807 1.1130 0.4873 0.109 Uiso 1 1 calc R . .
C10 C 0.3049(2) 0.9995(6) 0.4895(3) 0.0905(11) Uani 1 1 d D . .
H10 H 0.2892 0.9728 0.4629 0.109 Uiso 1 1 calc R . .
N59 N 0.46219(14) 0.3730(3) 0.64165(17) 0.0555(13) Uani 1 1 d . . .
N57 N 0.42501(13) 0.3518(3) 0.66591(17) 0.0546(12) Uani 1 1 d . . .
N31 N 0.57465(13) 0.7663(3) 0.76786(17) 0.0557(13) Uani 1 1 d . . .
N89 N 0.39210(17) 0.1583(4) 0.8460(2) 0.0671(15) Uani 1 1 d . . .
N83 N 0.39760(14) 0.1908(3) 0.77689(18) 0.0588(13) Uani 1 1 d . . .
N55 N 0.41298(14) 0.4637(3) 0.61682(17) 0.0559(12) Uani 1 1 d . . .
C46 C 0.42098(17) 0.7291(4) 0.5531(2) 0.0516(14) Uani 1 1 d . . .
N35 N 0.53608(14) 0.7477(3) 0.69280(17) 0.0532(12) Uani 1 1 d . . .
N1 N 0.39161(13) 0.9683(3) 0.51193(17) 0.0555(12) Uani 1 1 d . . .
N70 N 0.35203(15) 0.3436(3) 0.7615(2) 0.0646(15) Uani 1 1 d . . .
N95 N 0.41501(14) 0.3083(3) 0.84794(18) 0.0598(13) Uani 1 1 d . . .
C58 C 0.45199(16) 0.3338(4) 0.6637(2) 0.0530(14) Uani 1 1 d . . .
C30 C 0.54695(16) 0.7847(4) 0.7295(2) 0.0542(15) Uani 1 1 d . . .
C32 C 0.59198(15) 0.6991(4) 0.7672(2) 0.0554(15) Uani 1 1 d . . .
N33 N 0.58468(14) 0.6515(3) 0.73289(17) 0.0598(13) Uani 1 1 d . . .
C54 C 0.44130(17) 0.4374(4) 0.6188(2) 0.0565(15) Uani 1 1 d . . .
C18 C 0.35537(16) 0.7560(4) 0.57991(19) 0.0504(14) Uani 1 1 d . . .
C56 C 0.40652(15) 0.4176(4) 0.6412(2) 0.0509(14) Uani 1 1 d . . .
C49 C 0.43875(17) 0.5638(4) 0.5819(2) 0.0558(15) Uani 1 1 d . . .
C64 C 0.37274(17) 0.4145(4) 0.6706(2) 0.0555(15) Uani 1 1 d . . .
C34 C 0.55582(18) 0.6810(4) 0.6974(2) 0.0580(16) Uani 1 1 d . . .
N77 N 0.33727(15) 0.1651(4) 0.7625(2) 0.0667(15) Uani 1 1 d . . .
C14 C 0.31929(17) 0.7785(4) 0.4672(2) 0.0591(16) Uani 1 1 d . . .
C67 C 0.35832(18) 0.3697(4) 0.7291(2) 0.0591(16) Uani 1 1 d . . .
C48 C 0.45928(18) 0.6288(4) 0.6082(2) 0.0614(16) Uani 1 1 d . . .
H48 H 0.4791 0.6174 0.6359 0.074 Uiso 1 1 calc R . .
C37 C 0.62826(15) 0.7050(4) 0.84187(19) 0.0531(15) Uani 1 1 d . . .
C19 C 0.34646(16) 0.8065(4) 0.6024(2) 0.0569(15) Uani 1 1 d . . .
H19 H 0.3354 0.8602 0.5912 0.068 Uiso 1 1 calc R . .
C24 C 0.43653(17) 0.8439(4) 0.6499(2) 0.0631(17) Uani 1 1 d . . .
H24 H 0.4171 0.8101 0.6435 0.076 Uiso 1 1 calc R . .
C96 C 0.42514(18) 0.3945(4) 0.8455(2) 0.0586(16) Uani 1 1 d . . .
N76 N 0.34338(16) 0.2929(4) 0.8192(2) 0.0706(16) Uani 1 1 d . . .
C69 C 0.38716(19) 0.4612(4) 0.7077(2) 0.0629(17) Uani 1 1 d . . .
H69 H 0.4021 0.5082 0.7129 0.076 Uiso 1 1 calc R . .
C11 C 0.32752(18) 0.8674(5) 0.4296(2) 0.0639(17) Uani 1 1 d . . .
H11 H 0.3370 0.9121 0.4219 0.077 Uiso 1 1 calc R . .
C51 C 0.40025(17) 0.6610(4) 0.5271(2) 0.0565(15) Uani 1 1 d . . .
H51 H 0.3800 0.6720 0.4996 0.068 Uiso 1 1 calc R . .
C84 C 0.43176(17) 0.2099(4) 0.7872(2) 0.0543(15) Uani 1 1 d . . .
C26 C 0.49659(16) 0.8719(4) 0.69292(19) 0.0539(15) Uani 1 1 d . . .
C28 C 0.46062(17) 0.9620(4) 0.6335(2) 0.0621(17) Uani 1 1 d . . .
H28 H 0.4580 1.0092 0.6161 0.075 Uiso 1 1 calc R . .
C41 C 0.55669(19) 0.5561(4) 0.6611(2) 0.0629(17) Uani 1 1 d . . .
C27 C 0.49293(17) 0.9411(4) 0.6687(2) 0.0634(18) Uani 1 1 d . . .
H27 H 0.5126 0.9749 0.6761 0.076 Uiso 1 1 calc R . .
N4 N 0.43260(17) 1.0034(4) 0.5018(2) 0.0731(16) Uani 1 1 d . . .
H4 H 0.4510 0.9998 0.5006 0.088 Uiso 1 1 calc R . .
C47 C 0.45020(17) 0.7128(4) 0.5929(2) 0.0603(16) Uani 1 1 d . . .
H47 H 0.4644 0.7591 0.6102 0.072 Uiso 1 1 calc R . .
C87 C 0.46830(16) 0.2915(4) 0.7728(2) 0.0570(16) Uani 1 1 d . . .
H87 H 0.4708 0.3341 0.7568 0.068 Uiso 1 1 calc R . .
C43 C 0.53792(17) 0.4898(4) 0.6619(2) 0.0590(16) Uani 1 1 d . . .
H43 H 0.5193 0.5002 0.6651 0.071 Uiso 1 1 calc R . .
C44 C 0.43141(17) 0.8566(4) 0.5298(2) 0.0570(15) Uani 1 1 d . . .
H44 H 0.4514 0.8316 0.5328 0.068 Uiso 1 1 calc R . .
C23 C 0.43153(15) 0.9125(4) 0.62381(19) 0.0490(13) Uani 1 1 d . . .
C86 C 0.43554(19) 0.2709(4) 0.7639(2) 0.0604(16) Uani 1 1 d . . .
H86 H 0.4156 0.2994 0.7413 0.073 Uiso 1 1 calc R . .
C82 C 0.38242(18) 0.1242(5) 0.7541(2) 0.0666(18) Uani 1 1 d . . .
H82 H 0.3927 0.0870 0.7441 0.080 Uiso 1 1 calc R . .
C68 C 0.3798(2) 0.4395(4) 0.7372(2) 0.0681(18) Uani 1 1 d . . .
H68 H 0.3892 0.4718 0.7626 0.082 Uiso 1 1 calc R . .
C50 C 0.40966(18) 0.5768(4) 0.5418(2) 0.0604(16) Uani 1 1 d . . .
H50 H 0.3962 0.5297 0.5245 0.073 Uiso 1 1 calc R . .
N13 N 0.29456(14) 0.7613(4) 0.42571(18) 0.0644(15) Uani 1 1 d . . .
H13 H 0.2781 0.7222 0.4159 0.077 Uiso 1 1 calc R . .
C65 C 0.35085(16) 0.3453(4) 0.6619(2) 0.0553(15) Uani 1 1 d . . .
H65 H 0.3406 0.3145 0.6359 0.066 Uiso 1 1 calc R . .
C5 C 0.42069(17) 0.9423(4) 0.5158(2) 0.0564(15) Uani 1 1 d . . .
C25 C 0.46870(17) 0.8236(4) 0.6845(2) 0.0612(16) Uani 1 1 d . . .
H25 H 0.4717 0.7770 0.7024 0.073 Uiso 1 1 calc R . .
C16 C 0.32457(17) 0.7454(4) 0.5059(2) 0.0562(16) Uani 1 1 d . . .
H16 H 0.3120 0.6982 0.5068 0.067 Uiso 1 1 calc R . .
C39 C 0.64629(15) 0.7787(4) 0.8587(2) 0.0542(14) Uani 1 1 d . . .
H39 H 0.6539 0.8110 0.8440 0.065 Uiso 1 1 calc R . .
N92 N 0.43296(18) 0.1193(4) 0.9106(2) 0.0802(18) Uani 1 1 d . . .
H92 H 0.4520 0.1209 0.9365 0.096 Uiso 1 1 calc R . .
C98 C 0.4064(2) 0.4621(4) 0.8458(2) 0.0645(17) Uani 1 1 d . . .
H98 H 0.3870 0.4518 0.8476 0.077 Uiso 1 1 calc R . .
C66 C 0.34421(17) 0.3220(4) 0.6926(2) 0.0598(16) Uani 1 1 d . . .
H66 H 0.3301 0.2737 0.6881 0.072 Uiso 1 1 calc R . .
C61 C 0.50330(16) 0.2493(4) 0.6949(2) 0.0534(15) Uani 1 1 d . . .
C20 C 0.37284(19) 0.6798(4) 0.5965(2) 0.0646(17) Uani 1 1 d . . .
H20 H 0.3784 0.6446 0.5806 0.077 Uiso 1 1 calc R . .
C21 C 0.38347(18) 1.0051(4) 0.5907(2) 0.0647(18) Uani 1 1 d . . .
H21 H 0.3946 1.0412 0.6150 0.078 Uiso 1 1 calc R . .
C2 C 0.3850(2) 1.0498(4) 0.4957(2) 0.0695(19) Uani 1 1 d . . .
H2 H 0.3660 1.0847 0.4897 0.083 Uiso 1 1 calc R . .
C38 C 0.61793(18) 0.6553(4) 0.8635(2) 0.0638(17) Uani 1 1 d . . .
H38 H 0.6046 0.6048 0.8508 0.077 Uiso 1 1 calc R . .
C62 C 0.5068(2) 0.1870(4) 0.6722(3) 0.0702(19) Uani 1 1 d . . .
H62 H 0.4869 0.1570 0.6505 0.084 Uiso 1 1 calc R . .
C93 C 0.4215(2) 0.1794(4) 0.8815(3) 0.0667(18) Uani 1 1 d . . .
C12 C 0.30038(19) 0.8165(5) 0.4024(2) 0.0710(19) Uani 1 1 d . . .
H12 H 0.2876 0.8189 0.3722 0.085 Uiso 1 1 calc R . .
C90 C 0.3848(2) 0.0767(5) 0.8534(3) 0.080(2) Uani 1 1 d . . .
H90 H 0.3651 0.0435 0.8334 0.095 Uiso 1 1 calc R . .
C97 C 0.45361(17) 0.4078(4) 0.8420(2) 0.0602(16) Uani 1 1 d . . .
H97 H 0.4667 0.3605 0.8424 0.072 Uiso 1 1 calc R . .
C71 C 0.3294(2) 0.3876(5) 0.7632(3) 0.078(2) Uani 1 1 d . . .
H71 H 0.3164 0.4332 0.7442 0.094 Uiso 1 1 calc R . .
C88 C 0.46064(17) 0.1671(4) 0.8195(2) 0.0619(16) Uani 1 1 d . . .
H88 H 0.4583 0.1248 0.8358 0.074 Uiso 1 1 calc R . .
C94 C 0.4344(2) 0.2661(5) 0.8825(2) 0.0641(17) Uani 1 1 d . . .
H94 H 0.4551 0.2888 0.9066 0.077 Uiso 1 1 calc R . .
C72 C 0.3257(2) 0.3611(5) 0.7967(3) 0.082(2) Uani 1 1 d . . .
C3 C 0.4105(2) 1.0725(5) 0.4897(3) 0.081(2) Uani 1 1 d . . .
H3 H 0.4126 1.1258 0.4791 0.097 Uiso 1 1 calc R . .
C42 C 0.58437(19) 0.5467(4) 0.6566(2) 0.0634(17) Uani 1 1 d . . .
H42 H 0.5964 0.5947 0.6553 0.076 Uiso 1 1 calc R . .
N80 N 0.32399(18) 0.0481(4) 0.7228(2) 0.087(2) Uani 1 1 d . . .
H80 H 0.3255 0.0053 0.7087 0.104 Uiso 1 1 calc R . .
C81 C 0.3482(2) 0.1119(5) 0.7454(2) 0.0686(19) Uani 1 1 d . . .
C91 C 0.4089(3) 0.0520(5) 0.8922(4) 0.090(3) Uani 1 1 d . . .
H91 H 0.4099 -0.0010 0.9051 0.108 Uiso 1 1 calc R . .
C75 C 0.3362(3) 0.2803(6) 0.8485(3) 0.092(3) Uani 1 1 d . . .
H75 H 0.3467 0.2390 0.8707 0.111 Uiso 1 1 calc R . .
C79 C 0.2969(2) 0.0662(6) 0.7273(3) 0.092(3) Uani 1 1 d . . .
H79 H 0.2762 0.0333 0.7160 0.110 Uiso 1 1 calc R . .
C78 C 0.3045(2) 0.1356(6) 0.7494(3) 0.085(2) Uani 1 1 d . . .
H78 H 0.2895 0.1628 0.7558 0.102 Uiso 1 1 calc R . .
N73 N 0.3056(3) 0.3884(5) 0.8097(3) 0.117(3) Uani 1 1 d . . .
H73 H 0.2915 0.4327 0.7992 0.140 Uiso 1 1 calc R . .
C74 C 0.3103(3) 0.3392(8) 0.8404(4) 0.119(4) Uani 1 1 d . . .
H74 H 0.2986 0.3427 0.8544 0.143 Uiso 1 1 calc R . .
F112 F 0.51828(13) 0.0928(3) 0.50180(17) 0.0993(15) Uani 1 1 d D . .
F111 F 0.45989(13) 0.1133(4) 0.46480(19) 0.121(2) Uani 1 1 d D . .
F109 F 0.49359(17) 0.2075(4) 0.4588(2) 0.131(2) Uani 1 1 d D . .
B108 B 0.4911(2) 0.1535(6) 0.4855(3) 0.086(3) Uani 1 1 d D . .
F110 F 0.4960(2) 0.1940(5) 0.5214(2) 0.160(3) Uani 1 1 d D . .
C101 C 0.3627(2) 0.8942(5) 0.1537(3) 0.078(2) Uani 1 1 d . . .
H101 H 0.3412 0.8647 0.1367 0.094 Uiso 1 1 calc R . .
C102 C 0.3943(2) 0.8517(5) 0.1706(3) 0.073(2) Uani 1 1 d . . .
H102 H 0.3943 0.7926 0.1644 0.088 Uiso 1 1 calc R . .
C103 C 0.4252(2) 0.8933(5) 0.1956(2) 0.0676(18) Uani 1 1 d . . .
H103 H 0.4465 0.8631 0.2075 0.081 Uiso 1 1 calc R . .
C104 C 0.4253(2) 0.9789(4) 0.2036(2) 0.0712(19) Uani 1 1 d . . .
H104 H 0.4470 1.0078 0.2205 0.085 Uiso 1 1 calc R . .
C99 C 0.3965(2) 1.0225(4) 0.1888(3) 0.0706(19) Uani 1 1 d . . .
H99 H 0.3978 1.0816 0.1956 0.085 Uiso 1 1 calc R . .
C100 C 0.3636(2) 0.9829(5) 0.1628(3) 0.079(2) Uani 1 1 d . . .
H100 H 0.3428 1.0147 0.1517 0.095 Uiso 1 1 calc R . .
F117 F 0.8074(2) 0.3993(5) 0.6716(3) 0.1642(14) Uiso 1 1 d D . .
B113 B 0.7746(4) 0.3614(10) 0.6542(5) 0.1642(14) Uiso 1 1 d D . .
F116 F 0.7575(2) 0.4060(5) 0.6675(3) 0.1642(14) Uiso 1 1 d D . .
F114 F 0.7773(2) 0.2769(5) 0.6619(3) 0.1642(14) Uiso 1 1 d D . .
F115 F 0.7576(2) 0.3669(5) 0.6108(3) 0.1642(14) Uiso 1 1 d D . .
B118 B 0.2292(6) 0.2875(13) 0.4303(7) 0.265(3) Uiso 1 1 d D . .
F119 F 0.1970(3) 0.2846(9) 0.4266(4) 0.265(3) Uiso 1 1 d D . .
F121 F 0.2251(4) 0.3077(9) 0.3916(4) 0.265(3) Uiso 1 1 d D . .
F122 F 0.2470(4) 0.3484(8) 0.4582(4) 0.265(3) Uiso 1 1 d D . .
F120 F 0.2408(4) 0.2087(8) 0.4353(4) 0.265(3) Uiso 1 1 d D . .
C155 C 0.5452(4) 0.8853(10) 0.6308(5) 0.167(6) Uiso 1 1 d . . .
H15D H 0.5642 0.9024 0.6595 0.250 Uiso 1 1 calc R . .
H15E H 0.5548 0.8630 0.6152 0.250 Uiso 1 1 calc R . .
H15F H 0.5312 0.8407 0.6327 0.250 Uiso 1 1 calc R . .
C154 C 0.5231(3) 0.9601(9) 0.6082(4) 0.128(4) Uiso 1 1 d . . .
N153 N 0.5065(3) 1.0225(8) 0.5929(4) 0.144(4) Uiso 1 1 d . . .
N150 N 0.3834(4) 0.1137(10) 0.2713(5) 0.187(5) Uiso 1 1 d . . .
N147 N 0.5906(4) 0.2664(10) 0.5534(5) 0.169(5) Uiso 1 1 d . . .
N144 N 0.3256(4) 0.5626(11) 0.4542(5) 0.192(5) Uiso 1 1 d D . .
C145 C 0.3138(10) 0.508(2) 0.4299(12) 0.352(19) Uiso 1 1 d D . .
C146 C 0.2894(9) 0.437(2) 0.4057(11) 0.341(17) Uiso 1 1 d D . .
H14A H 0.2795 0.4160 0.4212 0.511 Uiso 1 1 calc R . .
H14B H 0.3020 0.3907 0.4024 0.511 Uiso 1 1 calc R . .
H14C H 0.2707 0.4579 0.3776 0.511 Uiso 1 1 calc R . .
C148 C 0.5894(4) 0.3375(13) 0.5539(5) 0.159(5) Uiso 1 1 d . . .
C149 C 0.6012(5) 0.4266(12) 0.5630(6) 0.195(7) Uiso 1 1 d . . .
H14D H 0.5854 0.4622 0.5381 0.292 Uiso 1 1 calc R . .
H14E H 0.6248 0.4304 0.5693 0.292 Uiso 1 1 calc R . .
H14F H 0.6012 0.4468 0.5875 0.292 Uiso 1 1 calc R . .
N141 N 0.3365(4) 0.2822(12) 0.5620(5) 0.198(6) Uiso 1 1 d . . .
C142 C 0.3274(4) 0.3581(12) 0.5476(5) 0.162(5) Uiso 1 1 d . . .
C157 C 0.7114(5) 0.5320(11) 0.8776(7) 0.169(6) Uiso 1 1 d . . .
C158 C 0.6983(5) 0.5775(11) 0.8407(6) 0.174(6) Uiso 1 1 d . . .
H15A H 0.6985 0.5414 0.8196 0.262 Uiso 1 1 calc R . .
H15B H 0.7126 0.6286 0.8464 0.262 Uiso 1 1 calc R . .
H15C H 0.6743 0.5949 0.8296 0.262 Uiso 1 1 calc R . .
C151 C 0.3648(5) 0.1768(13) 0.2670(6) 0.173(6) Uiso 1 1 d . . .
N156 N 0.7213(5) 0.4893(13) 0.9099(7) 0.230(7) Uiso 1 1 d . . .
C143 C 0.3179(8) 0.4564(17) 0.5353(10) 0.282(12) Uiso 1 1 d . . .
H14G H 0.3151 0.4845 0.5565 0.423 Uiso 1 1 calc R . .
H14H H 0.2960 0.4607 0.5072 0.423 Uiso 1 1 calc R . .
H14I H 0.3365 0.4845 0.5348 0.423 Uiso 1 1 calc R . .
C152 C 0.3479(6) 0.2479(13) 0.2660(7) 0.207(8) Uiso 1 1 d . . .
H15G H 0.3544 0.2959 0.2550 0.311 Uiso 1 1 calc R . .
H15H H 0.3544 0.2615 0.2948 0.311 Uiso 1 1 calc R . .
H15I H 0.3228 0.2383 0.2475 0.311 Uiso 1 1 calc R . .
N138 N 0.4101(3) 0.1920(8) 0.5813(4) 0.159(4) Uiso 1 1 d D . .
C139 C 0.4312(5) 0.2110(12) 0.5737(6) 0.177(6) Uiso 1 1 d D . .
C140 C 0.4578(5) 0.2477(13) 0.5651(7) 0.213(8) Uiso 1 1 d D . .
H14J H 0.4676 0.3013 0.5809 0.319 Uiso 1 1 calc R . .
H14K H 0.4462 0.2590 0.5346 0.319 Uiso 1 1 calc R . .
H14L H 0.4766 0.2061 0.5742 0.319 Uiso 1 1 calc R . .
F131 F 0.2828(5) 0.4467(12) 0.3006(7) 0.117(3) Uiso 0.25 1 d PD A 1
F134 F 0.3137(6) 0.4224(13) 0.2719(7) 0.117(3) Uiso 0.25 1 d PD A 1
F133 F 0.3416(5) 0.4245(13) 0.3438(6) 0.117(3) Uiso 0.25 1 d PD A 1
F132 F 0.3041(5) 0.3181(10) 0.3056(7) 0.117(3) Uiso 0.25 1 d PD A 1
B129 B 0.3110(6) 0.4032(15) 0.3063(7) 0.117(3) Uiso 0.25 1 d PD A 1
F125 F 0.2668(5) 0.4682(12) 0.2665(7) 0.119(4) Uiso 0.25 1 d PD B 2
F126 F 0.2732(5) 0.3303(11) 0.2575(7) 0.119(4) Uiso 0.25 1 d PD B 2
F124 F 0.2950(6) 0.4312(13) 0.2361(7) 0.119(4) Uiso 0.25 1 d PD B 2
F127 F 0.3222(5) 0.4064(14) 0.3034(6) 0.119(4) Uiso 0.25 1 d PD B 2
B123 B 0.2890(6) 0.4084(15) 0.2658(8) 0.119(4) Uiso 0.25 1 d PD B 2
B1 B 0.5000 0.435(5) 0.2500 0.300(5) Uiso 1 2 d S . .
F2 F 0.4848(5) 0.4031(11) 0.2645(6) 0.300(5) Uiso 1 1 d . . .
F3 F 0.4839(4) 0.4971(12) 0.2234(6) 0.300(5) Uiso 1 1 d . . .
C1 C 0.4993(5) 0.5240(16) 0.4639(7) 0.223(9) Uiso 1 1 d D . .
H1 H 0.4986 0.5398 0.4392 0.267 Uiso 1 1 calc R . .
C4 C 0.4923(5) 0.4375(17) 0.4686(8) 0.267(11) Uiso 1 1 d D . .
H4A H 0.4874 0.3963 0.4474 0.320 Uiso 1 1 calc RD . .
C6 C 0.4927(5) 0.4124(15) 0.5050(8) 0.231(9) Uiso 1 1 d D . .
H6 H 0.4878 0.3549 0.5085 0.277 Uiso 1 1 calc R . .
C8 C 0.2552(3) 0.6630(10) 0.5167(5) 0.149(5) Uiso 1 1 d D . .
H8A H 0.2584 0.6058 0.5269 0.179 Uiso 1 1 calc R . .
C13 C 0.2363(3) 0.7679(9) 0.4581(5) 0.140(4) Uiso 1 1 d D . .
H13A H 0.2269 0.7773 0.4288 0.168 Uiso 1 1 calc R . .
C15 C 0.2405(4) 0.6835(11) 0.4722(6) 0.170(6) Uiso 1 1 d D . .
H15 H 0.2336 0.6381 0.4523 0.204 Uiso 1 1 calc R . .

loop_
_atom_site_aniso_label
_atom_site_aniso_U_11
_atom_site_aniso_U_22
_atom_site_aniso_U_33
_atom_site_aniso_U_23
_atom_site_aniso_U_13
_atom_site_aniso_U_12
Fe1 0.0479(6) 0.0512(6) 0.0512(6) 0.0017(4) 0.0249(5) 0.0009(4)
Fe2 0.0634(7) 0.0586(6) 0.0703(8) 0.0053(5) 0.0448(6) 0.0005(5)
O63 0.057(3) 0.061(2) 0.058(3) 0.008(2) 0.031(2) 0.004(2)
O36 0.056(3) 0.067(3) 0.053(2) 0.003(2) 0.027(2) 0.014(2)
N17 0.054(3) 0.049(2) 0.049(3) -0.003(2) 0.025(2) 0.004(2)
O29 0.048(2) 0.063(2) 0.057(3) -0.005(2) 0.017(2) 0.013(2)
N22 0.051(3) 0.055(3) 0.053(3) 0.003(2) 0.029(2) 0.000(2)
O60 0.064(3) 0.049(2) 0.072(3) 0.010(2) 0.040(2) 0.0057(19)
O40 0.077(3) 0.055(2) 0.059(3) 0.001(2) 0.032(2) 0.012(2)
N15 0.052(3) 0.066(3) 0.053(3) 0.003(3) 0.029(3) 0.005(2)
N45 0.053(3) 0.055(3) 0.052(3) 0.004(2) 0.029(3) 0.002(2)
O53 0.064(3) 0.058(2) 0.079(3) 0.017(2) 0.047(3) 0.011(2)
N6 0.067(2) 0.102(2) 0.066(2) -0.0117(17) 0.0144(16) 0.0323(18)
C7 0.067(2) 0.102(2) 0.066(2) -0.0117(17) 0.0144(16) 0.0323(18)
N8 0.067(2) 0.102(2) 0.066(2) -0.0117(17) 0.0144(16) 0.0323(18)
C9 0.067(2) 0.102(2) 0.066(2) -0.0117(17) 0.0144(16) 0.0323(18)
C10 0.067(2) 0.102(2) 0.066(2) -0.0117(17) 0.0144(16) 0.0323(18)
N59 0.055(3) 0.049(3) 0.062(3) 0.003(2) 0.032(3) -0.005(2)
N57 0.050(3) 0.052(3) 0.060(3) 0.006(2) 0.029(3) 0.003(2)
N31 0.047(3) 0.062(3) 0.050(3) -0.001(2) 0.021(2) 0.006(2)
N89 0.082(4) 0.059(3) 0.083(4) 0.008(3) 0.060(4) 0.002(3)
N83 0.061(3) 0.055(3) 0.066(3) -0.003(3) 0.039(3) -0.004(2)
N55 0.053(3) 0.054(3) 0.062(3) 0.002(2) 0.033(3) 0.002(2)
C46 0.058(4) 0.051(3) 0.054(4) 0.004(3) 0.035(3) 0.000(3)
N35 0.052(3) 0.054(3) 0.051(3) 0.001(2) 0.027(3) 0.004(2)
N1 0.054(3) 0.053(3) 0.064(3) 0.004(2) 0.035(3) 0.003(2)
N70 0.064(3) 0.058(3) 0.085(4) 0.003(3) 0.050(3) -0.002(3)
N95 0.063(3) 0.060(3) 0.069(4) 0.010(3) 0.045(3) 0.005(3)
C58 0.054(4) 0.048(3) 0.052(3) 0.003(3) 0.027(3) 0.004(3)
C30 0.046(3) 0.048(3) 0.058(4) 0.000(3) 0.023(3) 0.003(3)
C32 0.042(3) 0.057(3) 0.056(4) 0.001(3) 0.020(3) 0.005(3)
N33 0.060(3) 0.059(3) 0.054(3) -0.002(3) 0.028(3) 0.011(3)
C54 0.056(4) 0.056(3) 0.054(4) 0.001(3) 0.029(3) 0.005(3)
C18 0.047(3) 0.060(3) 0.044(3) 0.004(3) 0.025(3) -0.003(3)
C56 0.047(3) 0.050(3) 0.057(4) -0.001(3) 0.030(3) 0.000(3)
C49 0.059(4) 0.053(3) 0.061(4) 0.010(3) 0.038(3) 0.008(3)
C64 0.060(4) 0.055(3) 0.059(4) 0.011(3) 0.038(3) 0.010(3)
C34 0.062(4) 0.056(3) 0.050(4) -0.003(3) 0.028(3) -0.004(3)
N77 0.060(3) 0.068(3) 0.084(4) 0.012(3) 0.047(3) -0.002(3)
C14 0.051(4) 0.064(4) 0.049(4) -0.009(3) 0.020(3) -0.005(3)
C67 0.061(4) 0.054(3) 0.068(4) 0.015(3) 0.040(4) 0.011(3)
C48 0.057(4) 0.062(4) 0.059(4) 0.010(3) 0.028(3) 0.004(3)
C37 0.042(3) 0.057(3) 0.048(3) 0.000(3) 0.018(3) 0.014(3)
C19 0.049(3) 0.055(3) 0.061(4) 0.002(3) 0.027(3) -0.005(3)
C24 0.043(3) 0.067(4) 0.058(4) 0.005(3) 0.014(3) -0.007(3)
C96 0.062(4) 0.060(4) 0.061(4) 0.001(3) 0.039(4) -0.005(3)
N76 0.078(4) 0.074(4) 0.084(4) 0.009(3) 0.060(4) 0.004(3)
C69 0.072(4) 0.052(3) 0.068(4) -0.002(3) 0.041(4) -0.011(3)
C11 0.058(4) 0.075(4) 0.049(4) 0.005(3) 0.024(3) 0.009(3)
C51 0.058(4) 0.057(3) 0.054(4) 0.007(3) 0.032(3) 0.006(3)
C84 0.056(4) 0.047(3) 0.065(4) -0.007(3) 0.037(3) 0.002(3)
C26 0.044(3) 0.060(3) 0.047(3) -0.004(3) 0.018(3) 0.006(3)
C28 0.051(4) 0.054(3) 0.068(4) 0.005(3) 0.025(3) -0.005(3)
C41 0.069(4) 0.070(4) 0.046(3) -0.001(3) 0.029(3) 0.011(3)
C27 0.043(3) 0.054(3) 0.075(5) 0.001(3) 0.022(3) -0.002(3)
N4 0.076(4) 0.068(3) 0.094(5) 0.004(3) 0.059(4) -0.002(3)
C47 0.056(4) 0.051(3) 0.060(4) 0.005(3) 0.024(3) 0.001(3)
C87 0.052(4) 0.054(3) 0.064(4) -0.002(3) 0.032(3) -0.013(3)
C43 0.058(4) 0.064(4) 0.062(4) -0.001(3) 0.038(3) 0.001(3)
C44 0.056(4) 0.055(3) 0.063(4) 0.004(3) 0.035(3) 0.004(3)
C23 0.042(3) 0.055(3) 0.047(3) 0.001(3) 0.023(3) 0.000(3)
C86 0.063(4) 0.059(3) 0.061(4) 0.004(3) 0.035(3) -0.002(3)
C82 0.058(4) 0.076(4) 0.068(5) -0.007(3) 0.037(4) -0.004(3)
C68 0.075(5) 0.062(4) 0.063(4) 0.004(3) 0.035(4) -0.003(3)
C50 0.065(4) 0.055(3) 0.067(4) -0.002(3) 0.040(4) 0.003(3)
N13 0.049(3) 0.080(4) 0.053(3) 0.001(3) 0.021(3) -0.004(3)
C65 0.054(4) 0.049(3) 0.067(4) -0.007(3) 0.036(3) -0.006(3)
C5 0.063(4) 0.054(3) 0.056(4) 0.009(3) 0.036(3) -0.001(3)
C25 0.055(4) 0.062(4) 0.059(4) 0.003(3) 0.027(3) -0.001(3)
C16 0.052(4) 0.063(4) 0.051(4) 0.000(3) 0.027(3) -0.001(3)
C39 0.045(3) 0.064(3) 0.051(3) 0.007(3) 0.025(3) 0.007(3)
N92 0.082(4) 0.081(4) 0.077(4) 0.021(3) 0.044(4) 0.017(3)
C98 0.075(5) 0.068(4) 0.073(5) 0.008(3) 0.055(4) 0.002(3)
C66 0.055(4) 0.056(3) 0.066(4) 0.005(3) 0.033(3) 0.000(3)
C61 0.040(3) 0.055(3) 0.063(4) 0.012(3) 0.028(3) 0.007(2)
C20 0.077(5) 0.053(3) 0.065(4) -0.003(3) 0.041(4) -0.002(3)
C21 0.064(4) 0.059(3) 0.052(4) -0.006(3) 0.021(3) 0.009(3)
C2 0.072(5) 0.065(4) 0.077(5) 0.010(4) 0.044(4) 0.007(3)
C38 0.069(4) 0.061(4) 0.069(5) -0.002(3) 0.043(4) -0.001(3)
C62 0.070(5) 0.063(4) 0.079(5) -0.022(4) 0.042(4) -0.019(3)
C93 0.078(5) 0.059(4) 0.079(5) 0.013(4) 0.053(4) 0.011(3)
C12 0.059(4) 0.087(5) 0.052(4) -0.007(4) 0.021(3) 0.006(4)
C90 0.095(6) 0.069(4) 0.092(6) 0.012(4) 0.062(5) -0.001(4)
C97 0.050(4) 0.062(4) 0.061(4) -0.010(3) 0.027(3) -0.001(3)
C71 0.076(5) 0.070(4) 0.099(6) 0.018(4) 0.056(5) 0.018(4)
C88 0.056(4) 0.060(4) 0.069(4) 0.007(3) 0.034(3) 0.002(3)
C94 0.068(4) 0.072(4) 0.067(4) 0.010(3) 0.047(4) 0.002(3)
C72 0.087(6) 0.081(5) 0.110(7) 0.022(5) 0.075(5) 0.021(4)
C3 0.092(6) 0.065(4) 0.097(6) 0.029(4) 0.060(5) 0.009(4)
C42 0.066(4) 0.054(3) 0.071(4) 0.000(3) 0.039(4) -0.002(3)
N80 0.079(4) 0.092(5) 0.096(5) -0.022(4) 0.052(4) -0.027(4)
C81 0.064(4) 0.083(5) 0.061(4) 0.001(4) 0.037(4) -0.015(4)
C91 0.115(7) 0.064(4) 0.127(8) 0.018(5) 0.090(7) 0.009(5)
C75 0.113(7) 0.093(6) 0.118(7) 0.025(5) 0.094(7) 0.021(5)
C79 0.082(6) 0.106(6) 0.107(7) -0.023(5) 0.065(5) -0.036(5)
C78 0.068(5) 0.097(6) 0.102(6) -0.016(5) 0.055(5) -0.023(4)
N73 0.156(8) 0.086(5) 0.188(9) 0.040(5) 0.146(8) 0.046(5)
C74 0.122(8) 0.134(9) 0.155(10) 0.045(8) 0.110(8) 0.041(7)
F112 0.087(3) 0.112(3) 0.104(4) 0.008(3) 0.056(3) 0.016(3)
F111 0.077(3) 0.165(5) 0.131(5) 0.038(4) 0.065(3) -0.002(3)
F109 0.147(5) 0.119(4) 0.145(5) 0.051(4) 0.093(5) 0.004(4)
B108 0.082(7) 0.078(6) 0.114(9) 0.012(6) 0.063(7) 0.006(5)
F110 0.190(7) 0.155(6) 0.162(6) -0.015(5) 0.114(6) 0.046(5)
C101 0.081(5) 0.083(5) 0.077(5) 0.007(4) 0.048(5) -0.011(4)
C102 0.084(5) 0.055(3) 0.087(5) 0.012(4) 0.051(5) 0.006(4)
C103 0.066(5) 0.073(4) 0.069(4) 0.011(3) 0.041(4) 0.014(4)
C104 0.086(5) 0.057(4) 0.068(5) -0.003(3) 0.041(4) -0.011(4)
C99 0.084(5) 0.052(3) 0.083(5) 0.002(3) 0.051(5) 0.004(4)
C100 0.079(5) 0.081(5) 0.087(6) 0.022(4) 0.052(5) 0.024(4)

loop_
_atom_type_symbol
_atom_type_description
_atom_type_scat_dispersion_real
_atom_type_scat_dispersion_imag
_atom_type_scat_source
C C 0.0181 0.0091 'International Tables Vol C Tables 4.2.6.8 and 6.1.1.4'
H H 0.0000 0.0000 'International Tables Vol C Tables 4.2.6.8 and 6.1.1.4'
B B 0.0090 0.0039 'International Tables Vol C Tables 4.2.6.8 and 6.1.1.4'
F F 0.0727 0.0534 'International Tables Vol C Tables 4.2.6.8 and 6.1.1.4'
Fe Fe -1.1336 3.1974 'International Tables Vol C Tables 4.2.6.8 and 6.1.1.4'
N N 0.0311 0.0180 'International Tables Vol C Tables 4.2.6.8 and 6.1.1.4'
O O 0.0492 0.0322 'International Tables Vol C Tables 4.2.6.8 and 6.1.1.4'

loop_
_geom_angle_atom_site_label_1
_geom_angle_atom_site_label_2
_geom_angle_atom_site_label_3
_geom_angle
_geom_angle_site_symmetry_1
_geom_angle_site_symmetry_3
N1 Fe1 N15 92.3(2) . .
N1 Fe1 N6 89.3(3) . .
N15 Fe1 N6 90.4(2) . .
N1 Fe1 N17 172.0(2) . .
N15 Fe1 N17 80.4(2) . .
N6 Fe1 N17 94.1(3) . .
N1 Fe1 N45 80.3(2) . .
N15 Fe1 N45 94.0(2) . .
N6 Fe1 N45 168.8(3) . .
N17 Fe1 N45 96.8(2) . .
N1 Fe1 N22 88.9(2) . .
N15 Fe1 N22 171.5(2) . .
N6 Fe1 N22 81.1(2) . .
N17 Fe1 N22 98.8(2) . .
N45 Fe1 N22 94.6(2) . .
N77 Fe2 N89 89.4(3) . .
N77 Fe2 N76 92.4(3) . .
N89 Fe2 N76 91.8(2) . .
N77 Fe2 N70 94.1(2) . .
N89 Fe2 N70 171.7(2) . .
N76 Fe2 N70 80.5(2) . .
N77 Fe2 N95 168.8(2) . .
N89 Fe2 N95 80.2(2) . .
N76 Fe2 N95 92.1(3) . .
N70 Fe2 N95 96.8(2) . .
N77 Fe2 N83 80.5(2) . .
N89 Fe2 N83 90.1(2) . .
N76 Fe2 N83 172.7(3) . .
N70 Fe2 N83 98.0(2) . .
N95 Fe2 N83 95.3(2) . .
C56 O63 C64 120.1(5) . .
C32 O36 C37 118.5(5) . .
C16 N17 C18 116.2(5) . .
C16 N17 Fe1 115.8(5) . .
C18 N17 Fe1 127.9(4) . .
C30 O29 C26 117.0(5) . .
C21 N22 C23 116.8(5) . .
C21 N22 Fe1 113.3(4) . .
C23 N22 Fe1 129.3(4) . .
C58 O60 C61 118.3(5) . .
C34 O40 C41 119.3(5) . .
C14 N15 C11 107.0(6) . .
C14 N15 Fe1 113.2(4) . .
C11 N15 Fe1 139.3(5) . .
C44 N45 C46 117.2(5) . .
C44 N45 Fe1 115.0(4) . .
C46 N45 Fe1 127.8(4) . .
C54 O53 C49 119.4(5) . .
C7 N6 C10 108.5(7) . .
C7 N6 Fe1 111.3(5) . .
C10 N6 Fe1 139.1(6) . .
N6 C7 N8 107.1(6) . .
N6 C7 C21 119.4(7) . .
N8 C7 C21 133.3(7) . .
C7 N8 C9 110.4(7) . .
C7 N8 H8 124.8 . .
C9 N8 H8 124.8 . .
N8 C9 C10 106.3(7) . .
N8 C9 H9 126.9 . .
C10 C9 H9 126.9 . .
C9 C10 N6 107.7(7) . .
C9 C10 H10 126.2 . .
N6 C10 H10 126.2 . .
C58 N59 C54 112.1(6) . .
C58 N57 C56 112.2(5) . .
C30 N31 C32 112.0(5) . .
C93 N89 C90 104.6(7) . .
C93 N89 Fe2 114.9(5) . .
C90 N89 Fe2 140.4(6) . .
C82 N83 C84 117.4(6) . .
C82 N83 Fe2 114.6(5) . .
C84 N83 Fe2 127.3(4) . .
C56 N55 C54 112.8(5) . .
C47 C46 C51 120.1(6) . .
C47 C46 N45 120.5(5) . .
C51 C46 N45 119.4(6) . .
C30 N35 C34 111.9(5) . .
C5 N1 C2 107.0(5) . .
C5 N1 Fe1 113.9(4) . .
C2 N1 Fe1 139.1(5) . .
C71 N70 C67 116.2(6) . .
C71 N70 Fe2 116.2(5) . .
C67 N70 Fe2 127.6(4) . .
C94 N95 C96 118.4(6) . .
C94 N95 Fe2 115.6(5) . .
C96 N95 Fe2 126.0(4) . .
N59 C58 N57 128.6(5) . .
N59 C58 O60 118.4(6) . .
N57 C58 O60 113.0(5) . .
N35 C30 N31 128.9(6) . .
N35 C30 O29 119.4(5) . .
N31 C30 O29 111.6(5) . .
N31 C32 O36 119.8(6) . .
N31 C32 N33 128.0(6) . .
O36 C32 N33 112.2(5) . .
C34 N33 C32 110.3(5) . .
N59 C54 O53 113.5(6) . .
N59 C54 N55 127.3(6) . .
O53 C54 N55 119.1(5) . .
C20 C18 C19 120.8(6) . .
C20 C18 N17 119.7(6) . .
C19 C18 N17 119.4(5) . .
O63 C56 N55 113.7(5) . .
O63 C56 N57 119.3(5) . .
N55 C56 N57 126.9(6) . .
C48 C49 C50 123.5(6) . .
C48 C49 O53 116.2(6) . .
C50 C49 O53 119.9(6) . .
C69 C64 C65 121.8(6) . .
C69 C64 O63 118.5(6) . .
C65 C64 O63 119.6(6) . .
N35 C34 N33 128.8(6) . .
N35 C34 O40 113.2(6) . .
N33 C34 O40 118.0(6) . .
C81 N77 C78 105.0(7) . .
C81 N77 Fe2 112.6(5) . .
C78 N77 Fe2 141.7(6) . .
N15 C14 N13 110.6(6) . .
N15 C14 C16 117.5(6) . .
N13 C14 C16 131.5(6) . .
C66 C67 C68 121.8(7) . .
C66 C67 N70 119.2(6) . .
C68 C67 N70 118.9(6) . .
C49 C48 C47 117.8(6) . .
C49 C48 H48 121.1 . .
C47 C48 H48 121.1 . .
C39 C37 C38 121.3(6) . .
C39 C37 O36 121.6(6) . .
C38 C37 O36 117.0(6) . .
C18 C19 C39 119.9(6) . 2_656
C18 C19 H19 120.0 . .
C39 C19 H19 120.0 2_656 .
C25 C24 C23 121.6(6) . .
C25 C24 H24 119.2 . .
C23 C24 H24 119.2 . .
C98 C96 C97 121.0(6) . .
C98 C96 N95 119.3(6) . .
C97 C96 N95 119.7(6) . .
C72 N76 C75 107.6(7) . .
C72 N76 Fe2 112.1(5) . .
C75 N76 Fe2 140.2(6) . .
C68 C69 C64 119.8(6) . .
C68 C69 H69 120.1 . .
C64 C69 H69 120.1 . .
C12 C11 N15 107.8(7) . .
C12 C11 H11 126.1 . .
N15 C11 H11 126.1 . .
C50 C51 C46 119.3(6) . .
C50 C51 H51 120.3 . .
C46 C51 H51 120.3 . .
C86 C84 C88 119.9(6) . .
C86 C84 N83 119.0(6) . .
C88 C84 N83 121.1(6) . .
C27 C26 C25 122.0(6) . .
C27 C26 O29 119.3(6) . .
C25 C26 O29 118.4(6) . .
C27 C28 C23 119.1(6) . .
C27 C28 H28 120.4 . .
C23 C28 H28 120.4 . .
C43 C41 C42 124.4(6) . .
C43 C41 O40 118.0(6) . .
C42 C41 O40 117.3(6) . .
C26 C27 C28 119.9(6) . .
C26 C27 H27 120.0 . .
C28 C27 H27 120.0 . .
C5 N4 C3 107.1(6) . .
C5 N4 H4 126.4 . .
C3 N4 H4 126.4 . .
C46 C47 C48 120.8(6) . .
C46 C47 H47 119.6 . .
C48 C47 H47 119.6 . .
C61 C87 C86 118.8(6) 2_656 .
C61 C87 H87 120.6 2_656 .
C86 C87 H87 120.6 . .
C41 C43 C97 118.8(6) . 2_656
C41 C43 H43 120.6 . .
C97 C43 H43 120.6 2_656 .
N45 C44 C5 114.0(6) . .
N45 C44 H44 123.0 . .
C5 C44 H44 123.0 . .
C24 C23 C28 118.7(5) . .
C24 C23 N22 121.5(5) . .
C28 C23 N22 119.8(5) . .
C84 C86 C87 120.8(6) . .
C84 C86 H86 119.6 . .
C87 C86 H86 119.6 . .
N83 C82 C81 112.6(7) . .
N83 C82 H82 123.7 . .
C81 C82 H82 123.7 . .
C69 C68 C67 118.9(7) . .
C69 C68 H68 120.5 . .
C67 C68 H68 120.6 . .
C49 C50 C51 118.5(6) . .
C49 C50 H50 120.8 . .
C51 C50 H50 120.8 . .
C14 N13 C12 106.3(6) . .
C14 N13 H13 126.8 . .
C12 N13 H13 126.8 . .
C64 C65 C66 118.1(6) . .
C64 C65 H65 120.9 . .
C66 C65 H65 120.9 . .
N1 C5 N4 110.4(5) . .
N1 C5 C44 116.8(6) . .
N4 C5 C44 132.6(6) . .
C24 C25 C26 118.6(6) . .
C24 C25 H25 120.7 . .
C26 C25 H25 120.7 . .
N17 C16 C14 112.9(6) . .
N17 C16 H16 123.5 . .
C14 C16 H16 123.5 . .
C37 C39 C19 119.1(6) . 2_656
C37 C39 H39 120.4 . .
C19 C39 H39 120.4 2_656 .
C93 N92 C91 106.2(7) . .
C93 N92 H92 126.9 . .
C91 N92 H92 126.9 . .
C96 C98 C42 120.5(6) . 2_656
C96 C98 H98 119.7 . .
C42 C98 H98 119.7 2_656 .
C67 C66 C65 119.5(6) . .
C67 C66 H66 120.2 . .
C65 C66 H66 120.2 . .
C87 C61 C62 120.9(6) 2_656 .
C87 C61 O60 119.4(6) 2_656 .
C62 C61 O60 119.5(6) . .
C18 C20 C38 119.0(7) . 2_656
C18 C20 H20 120.5 . .
C38 C20 H20 120.5 2_656 .
N22 C21 C7 113.5(6) . .
N22 C21 H21 123.3 . .
C7 C21 H21 123.2 . .
C3 C2 N1 108.5(6) . .
C3 C2 H2 125.8 . .
N1 C2 H2 125.8 . .
C20 C38 C37 119.7(6) 2_656 .
C20 C38 H38 120.2 2_656 .
C37 C38 H38 120.2 . .
C61 C62 C88 120.7(6) . 2_656
C61 C62 H62 119.7 . .
C88 C62 H62 119.7 2_656 .
N92 C93 N89 112.6(7) . .
N92 C93 C94 131.9(8) . .
N89 C93 C94 115.5(6) . .
C11 C12 N13 108.2(6) . .
C11 C12 H12 125.9 . .
N13 C12 H12 125.9 . .
C91 C90 N89 110.1(8) . .
C91 C90 H90 125.0 . .
N89 C90 H90 125.0 . .
C43 C97 C96 119.1(6) 2_656 .
C43 C97 H97 120.5 2_656 .
C96 C97 H97 120.5 . .
N70 C71 C72 113.1(7) . .
N70 C71 H71 123.4 . .
C72 C71 H71 123.4 . .
C84 C88 C62 118.9(6) . 2_656
C84 C88 H88 120.6 . .
C62 C88 H88 120.6 2_656 .
N95 C94 C93 113.8(7) . .
N95 C94 H94 123.1 . .
C93 C94 H94 123.1 . .
N76 C72 N73 108.9(7) . .
N76 C72 C71 117.9(7) . .
N73 C72 C71 133.1(8) . .
C2 C3 N4 107.0(6) . .
C2 C3 H3 126.5 . .
N4 C3 H3 126.5 . .
C41 C42 C98 116.2(6) . 2_656
C41 C42 H42 121.9 . .
C98 C42 H42 121.9 2_656 .
C81 N80 C79 104.9(7) . .
C81 N80 H80 127.6 . .
C79 N80 H80 127.6 . .
N77 C81 N80 110.9(7) . .
N77 C81 C82 118.5(7) . .
N80 C81 C82 130.5(8) . .
C90 C91 N92 106.5(7) . .
C90 C91 H91 126.7 . .
N92 C91 H91 126.7 . .
N76 C75 C74 107.3(8) . .
N76 C75 H75 126.3 . .
C74 C75 H75 126.3 . .
C78 C79 N80 108.2(7) . .
C78 C79 H79 125.9 . .
N80 C79 H79 125.9 . .
C79 C78 N77 111.0(8) . .
C79 C78 H78 124.5 . .
N77 C78 H78 124.5 . .
C74 N73 C72 109.5(8) . .
C74 N73 H73 125.2 . .
C72 N73 H73 125.2 . .
N73 C74 C75 106.3(9) . .
N73 C74 H74 126.9 . .
C75 C74 H74 126.9 . .
F111 B108 F109 111.0(8) . .
F111 B108 F110 108.5(8) . .
F109 B108 F110 113.8(8) . .
F111 B108 F112 110.2(7) . .
F109 B108 F112 108.4(7) . .
F110 B108 F112 104.7(8) . .
C102 C101 C100 118.0(8) . .
C102 C101 H101 121.0 . .
C100 C101 H101 121.0 . .
C103 C102 C101 121.2(7) . .
C103 C102 H102 119.4 . .
C101 C102 H102 119.4 . .
C102 C103 C104 119.5(7) . .
C102 C103 H103 120.2 . .
C104 C103 H103 120.2 . .
C99 C104 C103 122.2(8) . .
C99 C104 H104 118.9 . .
C103 C104 H104 118.9 . .
C104 C99 C100 121.0(7) . .
C104 C99 H99 119.5 . .
C100 C99 H99 119.5 . .
C99 C100 C101 118.1(7) . .
C99 C100 H100 121.0 . .
C101 C100 H100 121.0 . .
F114 B113 F116 115.5(13) . .
F114 B113 F115 104.1(12) . .
F116 B113 F115 110.6(12) . .
F114 B113 F117 111.5(12) . .
F116 B113 F117 108.1(12) . .
F115 B113 F117 106.6(12) . .
F120 B118 F122 122.5(19) . .
F120 B118 F121 99.7(14) . .
F122 B118 F121 109.6(16) . .
F120 B118 F119 108.0(15) . .
F122 B118 F119 104.9(14) . .
F121 B118 F119 112.3(17) . .
C154 C155 H15D 109.5 . .
C154 C155 H15E 109.5 . .
H15D C155 H15E 109.5 . .
C154 C155 H15F 109.5 . .
H15D C155 H15F 109.5 . .
H15E C155 H15F 109.5 . .
N153 C154 C155 175.4(14) . .
N144 C145 C146 156(4) . .
C145 C146 H14A 109.5 . .
C145 C146 H14B 109.5 . .
H14A C146 H14B 109.5 . .
C145 C146 H14C 109.5 . .
H14A C146 H14C 109.5 . .
H14B C146 H14C 109.5 . .
N147 C148 C149 160(2) . .
C148 C149 H14D 109.5 . .
C148 C149 H14E 109.5 . .
H14D C149 H14E 109.5 . .
C148 C149 H14F 109.5 . .
H14D C149 H14F 109.5 . .
H14E C149 H14F 109.5 . .
N141 C142 C143 173(2) . .
N156 C157 C158 176(2) . .
C157 C158 H15A 109.5 . .
C157 C158 H15B 109.5 . .
H15A C158 H15B 109.5 . .
C157 C158 H15C 109.5 . .
H15A C158 H15C 109.5 . .
H15B C158 H15C 109.5 . .
N150 C151 C152 174(2) . .
C142 C143 H14G 109.5 . .
C142 C143 H14H 109.5 . .
H14G C143 H14H 109.5 . .
C142 C143 H14I 109.5 . .
H14G C143 H14I 109.5 . .
H14H C143 H14I 109.5 . .
C151 C152 H15G 109.5 . .
C151 C152 H15H 109.5 . .
H15G C152 H15H 109.5 . .
C151 C152 H15I 109.5 . .
H15G C152 H15I 109.5 . .
H15H C152 H15I 109.5 . .
N138 C139 C140 173(2) . .
C139 C140 H14J 109.5 . .
C139 C140 H14K 109.5 . .
H14J C140 H14K 109.5 . .
C139 C140 H14L 109.5 . .
H14J C140 H14L 109.5 . .
H14K C140 H14L 109.5 . .
F132 B129 F133 110.6(17) . .
F132 B129 F131 106.4(16) . .
F133 B129 F131 112.5(17) . .
F132 B129 F134 109.4(17) . .
F133 B129 F134 109.6(17) . .
F131 B129 F134 108.2(16) . .
F124 B123 F126 112.2(18) . .
F124 B123 F127 103.7(16) . .
F126 B123 F127 110.9(17) . .
F124 B123 F125 109.6(17) . .
F126 B123 F125 107.1(16) . .
F127 B123 F125 113.4(17) . .
F2 B1 F2 132(8) . 2_655
F2 B1 F3 115(3) . .
F2 B1 F3 100(2) 2_655 .
F2 B1 F3 100(2) . 2_655
F2 B1 F3 115(3) 2_655 2_655
F3 B1 F3 83(5) . 2_655
B1 F3 F3 49(3) . 2_655
C4 C1 C6 122(2) . 5_666
C4 C1 H1 118.9 . .
C6 C1 H1 119.0 5_666 .
C1 C4 C6 120(3) . .
C1 C4 H4A 120.0 . .
C6 C4 H4A 120.0 . .
C1 C6 C4 118(2) 5_666 .
C1 C6 H6 121.1 5_666 .
C4 C6 H6 121.1 . .
C13 C8 C15 114.1(14) 7_566 .
C13 C8 H8A 122.9 7_566 .
C15 C8 H8A 122.9 . .
C8 C13 C15 124.0(15) 7_566 .
C8 C13 H13A 118.0 7_566 .
C15 C13 H13A 118.0 . .
C13 C15 C8 121.8(15) . .
C13 C15 H15 119.1 . .
C8 C15 H15 119.1 . .

loop_
_geom_bond_atom_site_label_1
_geom_bond_atom_site_label_2
_geom_bond_distance
_geom_bond_site_symmetry_2
Fe1 N1 1.952(5) .
Fe1 N15 1.961(5) .
Fe1 N6 1.964(6) .
Fe1 N17 1.990(5) .
Fe1 N45 2.003(5) .
Fe1 N22 2.013(5) .
Fe2 N77 1.942(6) .
Fe2 N89 1.956(6) .
Fe2 N76 1.975(6) .
Fe2 N70 1.980(6) .
Fe2 N95 2.005(6) .
Fe2 N83 2.017(6) .
O63 C56 1.323(7) .
O63 C64 1.410(7) .
O36 C32 1.334(7) .
O36 C37 1.405(7) .
N17 C16 1.290(8) .
N17 C18 1.460(8) .
O29 C30 1.355(7) .
O29 C26 1.421(7) .
N22 C21 1.323(8) .
N22 C23 1.429(7) .
O60 C58 1.365(7) .
O60 C61 1.402(7) .
O40 C34 1.347(8) .
O40 C41 1.429(8) .
N15 C14 1.315(8) .
N15 C11 1.381(8) .
N45 C44 1.300(8) .
N45 C46 1.432(7) .
O53 C54 1.330(8) .
O53 C49 1.427(7) .
N6 C7 1.336(10) .
N6 C10 1.368(9) .
C7 N8 1.337(9) .
C7 C21 1.401(10) .
N8 C9 1.347(9) .
N8 H8 0.8800 .
C9 C10 1.357(11) .
C9 H9 0.9500 .
C10 H10 0.9500 .
N59 C58 1.316(8) .
N59 C54 1.326(8) .
N57 C58 1.326(8) .
N57 C56 1.331(8) .
N31 C30 1.327(8) .
N31 C32 1.329(8) .
N89 C93 1.316(10) .
N89 C90 1.386(9) .
N83 C82 1.281(8) .
N83 C84 1.432(8) .
N55 C56 1.328(8) .
N55 C54 1.333(8) .
C46 C47 1.376(9) .
C46 C51 1.402(9) .
N35 C30 1.319(8) .
N35 C34 1.330(8) .
N1 C5 1.332(8) .
N1 C2 1.369(8) .
N70 C71 1.283(9) .
N70 C67 1.469(9) .
N95 C94 1.283(9) .
N95 C96 1.443(8) .
C32 N33 1.364(8) .
N33 C34 1.343(8) .
C18 C20 1.377(9) .
C18 C19 1.379(9) .
C49 C48 1.366(9) .
C49 C50 1.371(9) .
C64 C69 1.382(9) .
C64 C65 1.388(9) .
N77 C81 1.315(9) .
N77 C78 1.387(9) .
C14 N13 1.359(8) .
C14 C16 1.441(10) .
C67 C66 1.373(10) .
C67 C68 1.387(9) .
C48 C47 1.398(9) .
C48 H48 0.9500 .
C37 C39 1.353(9) .
C37 C38 1.391(9) .
C19 C39 1.386(9) 2_656
C19 H19 0.9500 .
C24 C25 1.365(9) .
C24 C23 1.385(9) .
C24 H24 0.9500 .
C96 C98 1.367(9) .
C96 C97 1.410(9) .
N76 C72 1.324(10) .
N76 C75 1.337(10) .
C69 C68 1.379(10) .
C69 H69 0.9500 .
C11 C12 1.351(10) .
C11 H11 0.9500 .
C51 C50 1.399(9) .
C51 H51 0.9500 .
C84 C86 1.373(9) .
C84 C88 1.382(9) .
C26 C27 1.365(9) .
C26 C25 1.369(9) .
C28 C27 1.377(9) .
C28 C23 1.411(8) .
C28 H28 0.9500 .
C41 C43 1.362(10) .
C41 C42 1.389(10) .
C27 H27 0.9500 .
N4 C5 1.350(8) .
N4 C3 1.376(9) .
N4 H4 0.8800 .
C47 H47 0.9500 .
C87 C61 1.365(9) 2_656
C87 C86 1.393(9) .
C87 H87 0.9500 .
C43 C97 1.370(9) 2_656
C43 H43 0.9500 .
C44 C5 1.421(8) .
C44 H44 0.9500 .
C86 H86 0.9500 .
C82 C81 1.437(10) .
C82 H82 0.9500 .
C68 H68 0.9500 .
C50 H50 0.9500 .
N13 C12 1.363(10) .
N13 H13 0.8800 .
C65 C66 1.403(9) .
C65 H65 0.9500 .
C25 H25 0.9500 .
C16 H16 0.9500 .
C39 C19 1.387(9) 2_656
C39 H39 0.9500 .
N92 C93 1.312(9) .
N92 C91 1.399(11) .
N92 H92 0.8800 .
C98 C42 1.404(9) 2_656
C98 H98 0.9500 .
C66 H66 0.9500 .
C61 C87 1.365(9) 2_656
C61 C62 1.367(9) .
C20 C38 1.378(10) 2_656
C20 H20 0.9500 .
C21 H21 0.9500 .
C2 C3 1.367(11) .
C2 H2 0.9500 .
C38 C20 1.378(10) 2_656
C38 H38 0.9500 .
C62 C88 1.390(10) 2_656
C62 H62 0.9500 .
C93 C94 1.468(10) .
C12 H12 0.9500 .
C90 C91 1.313(12) .
C90 H90 0.9500 .
C97 C43 1.370(9) 2_656
C97 H97 0.9500 .
C71 C72 1.430(11) .
C71 H71 0.9500 .
C88 C62 1.390(10) 2_656
C88 H88 0.9500 .
C94 H94 0.9500 .
C72 N73 1.339(10) .
C3 H3 0.9500 .
C42 C98 1.404(9) 2_656
C42 H42 0.9500 .
N80 C81 1.381(9) .
N80 C79 1.384(11) .
N80 H80 0.8800 .
C91 H91 0.9500 .
C75 C74 1.399(12) .
C75 H75 0.9500 .
C79 C78 1.291(12) .
C79 H79 0.9500 .
C78 H78 0.9500 .
N73 C74 1.305(12) .
N73 H73 0.8800 .
C74 H74 0.9500 .
F112 B108 1.412(10) .
F111 B108 1.353(10) .
F109 B108 1.370(10) .
B108 F110 1.396(11) .
C101 C102 1.396(11) .
C101 C100 1.420(11) .
C101 H101 0.9500 .
C102 C103 1.360(11) .
C102 H102 0.9500 .
C103 C104 1.369(10) .
C103 H103 0.9500 .
C104 C99 1.310(10) .
C104 H104 0.9500 .
C99 C100 1.413(11) .
C99 H99 0.9500 .
C100 H100 0.9500 .
F117 B113 1.404(15) .
B113 F114 1.340(14) .
B113 F116 1.345(14) .
B113 F115 1.373(15) .
B118 F120 1.312(17) .
B118 F122 1.315(17) .
B118 F121 1.402(18) .
B118 F119 1.413(18) .
C155 C154 1.470(18) .
C155 H15D 0.9800 .
C155 H15E 0.9800 .
C155 H15F 0.9800 .
C154 N153 1.173(14) .
N150 C151 1.26(2) .
N147 C148 1.111(18) .
N144 C145 1.142(19) .
C145 C146 1.480(19) .
C146 H14A 0.9800 .
C146 H14B 0.9800 .
C146 H14C 0.9800 .
C148 C149 1.46(2) .
C149 H14D 0.9800 .
C149 H14E 0.9800 .
C149 H14F 0.9800 .
N141 C142 1.273(19) .
C142 C143 1.59(3) .
C157 N156 1.23(2) .
C157 C158 1.37(2) .
C158 H15A 0.9800 .
C158 H15B 0.9800 .
C158 H15C 0.9800 .
C151 C152 1.34(2) .
C143 H14G 0.9800 .
C143 H14H 0.9800 .
C143 H14I 0.9800 .
C152 H15G 0.9800 .
C152 H15H 0.9800 .
C152 H15I 0.9800 .
N138 C139 1.197(14) .
C139 C140 1.551(16) .
C140 H14J 0.9800 .
C140 H14K 0.9800 .
C140 H14L 0.9800 .
F131 B129 1.379(19) .
F134 B129 1.408(19) .
F133 B129 1.375(18) .
F132 B129 1.362(19) .
F125 B123 1.400(18) .
F126 B123 1.364(18) .
F124 B123 1.347(19) .
F127 B123 1.396(19) .
B1 F2 1.21(3) .
B1 F2 1.21(3) 2_655
B1 F3 1.30(5) .
B1 F3 1.30(5) 2_655
F3 F3 1.72(3) 2_655
C1 C4 1.421(13) .
C1 C6 1.422(13) 5_666
C1 H1 0.9500 .
C4 C6 1.425(13) .
C4 H4A 0.9500 .
C6 C1 1.422(13) 5_666
C6 H6 0.9500 .
C8 C13 1.346(18) 7_566
C8 C15 1.46(2) .
C8 H8A 0.9500 .
C13 C8 1.346(18) 7_566
C13 C15 1.393(18) .
C13 H13A 0.9500 .
C15 H15 0.9500 .

loop_
_platon_squeeze_void_nr
_platon_squeeze_void_average_x
_platon_squeeze_void_average_y
_platon_squeeze_void_average_z
_platon_squeeze_void_volume
_platon_squeeze_void_count_electrons
_platon_squeeze_void_content
1 0.171 0.690 0.114 368 33 ' '
2 0.329 0.810 -0.114 368 33 ' '
3 0.671 0.190 0.114 368 33 ' '
4 0.829 0.310 -0.114 368 33 ' '
5 0.287 0.986 0.086 12 1 ' '
6 0.787 0.486 0.086 12 1 ' '
7 0.329 0.190 0.386 368 33 ' '
8 0.829 0.690 0.386 368 33 ' '
9 0.213 0.486 0.414 12 1 ' '
10 0.713 0.986 0.414 12 1 ' '
11 0.171 0.310 0.614 368 33 ' '
12 0.671 0.810 0.614 368 33 ' '
13 0.287 0.014 0.586 12 1 ' '
14 0.787 0.514 0.586 12 1 ' '
15 0.213 0.514 0.914 12 1 ' '
16 0.713 0.014 0.914 12 1 ' '
